data_1517217
loop_
_publ_author_name
'Nakamura, Itaru'
'Onuma, Toshiki'
'Kanazawa, Ryo'
'Nishigai, Yuki'
'Terada, Masahiro'

_publ_section_title
;
 Efficient Synthesis of N-Alkylated \a,\b-Unsaturated Ketonitrones via
 Cu-Catalyzed Rearrangement.
;
_journal_issue 16
_journal_name_full 'Organic letters'
_journal_page_first 4198
_journal_page_last 4200
_journal_paper_doi 10.1021/ol501889g
_journal_volume 16
_journal_year 2014
_chemical_formula_moiety 'C22 H18 N2 O3'
_chemical_formula_sum 'C22 H18 N2 O3'
_chemical_formula_weight 358.40
_space_group_IT_number 14
_symmetry_cell_setting monoclinic
_symmetry_Int_Tables_number 14
_symmetry_space_group_name_Hall '-P 2yn'
_symmetry_space_group_name_H-M 'P 1 21/n 1'
_atom_sites_solution_hydrogens geom
_atom_sites_solution_primary direct
_atom_sites_solution_secondary difmap
_cell_angle_alpha 90.0000
_cell_angle_beta 104.499(7)
_cell_angle_gamma 90.0000
_cell_formula_units_Z 4
_cell_length_a 14.0236(14)
_cell_length_b 6.7864(7)
_cell_length_c 19.674(2)
_cell_measurement_reflns_used 17484
_cell_measurement_temperature 150
_cell_measurement_theta_max 27.60
_cell_measurement_theta_min 3.00
_cell_volume 1812.7(3)
_computing_cell_refinement 'CrystalClear-SM Auto 2.0 r4'
_computing_data_collection 'CrystalClear-SM Auto 2.0 r4 (Rigaku, 2009)'
_computing_data_reduction 'CrystalClear-SM Auto 2.0 r4'
_computing_molecular_graphics 'CrystalStructure 4.0'
_computing_publication_material 'CrystalStructure 4.0 (Rigaku, 2010)'
_computing_structure_refinement 'SHELXL97 (Sheldrick, 2008)'
_computing_structure_solution 'SHELXS97 (Sheldrick, 2008)'
_diffrn_ambient_temperature 150
_diffrn_detector_area_resol_mean 6.827
_diffrn_measured_fraction_theta_full 0.998
_diffrn_measured_fraction_theta_max 0.998
_diffrn_measurement_device_type 'Rigaku XtaLAB mini'
_diffrn_measurement_method \w
_diffrn_radiation_type 'Mo K\a'
_diffrn_radiation_wavelength 0.71075
_diffrn_reflns_av_R_equivalents 0.0264
_diffrn_reflns_limit_h_max 18
_diffrn_reflns_limit_h_min -18
_diffrn_reflns_limit_k_max 8
_diffrn_reflns_limit_k_min -8
_diffrn_reflns_limit_l_max 25
_diffrn_reflns_limit_l_min -25
_diffrn_reflns_number 19527
_diffrn_reflns_theta_full 27.50
_diffrn_reflns_theta_max 27.50
_diffrn_standards_number 0
_exptl_absorpt_coefficient_mu 0.088
_exptl_absorpt_correction_T_max 0.982
_exptl_absorpt_correction_T_min 0.886
_exptl_absorpt_correction_type multi-scan
_exptl_absorpt_process_details 'REQAB (Rigaku, 1998)'
_exptl_crystal_colour colorless
_exptl_crystal_density_diffrn 1.313
_exptl_crystal_density_method 'not measured'
_exptl_crystal_description block
_exptl_crystal_F_000 752.00
_exptl_crystal_size_max 0.400
_exptl_crystal_size_mid 0.400
_exptl_crystal_size_min 0.200
_refine_diff_density_max 0.290
_refine_diff_density_min -0.210
_refine_ls_extinction_coef 0.0011(7)
_refine_ls_extinction_method SHELXL
_refine_ls_goodness_of_fit_ref 1.065
_refine_ls_hydrogen_treatment constr
_refine_ls_number_parameters 245
_refine_ls_number_reflns 4149
_refine_ls_number_restraints 0
_refine_ls_R_factor_gt 0.0381
_refine_ls_shift/su_max 0.000
_refine_ls_structure_factor_coef Fsqd
_refine_ls_weighting_details 'w = 1/[\s^2^(Fo^2^)+(0.0447P)^2^+0.5326P] where P=(Fo^2^+2Fc^2^)/3'
_refine_ls_weighting_scheme calc
_refine_ls_wR_factor_ref 0.1003
_reflns_number_gt 3542
_reflns_number_total 4149
_reflns_threshold_expression F^2^>2.0\s(F^2^)
_cod_data_source_file ol501889g_si_001.cif
_cod_data_source_block 01
_cod_depositor_comments 'Adding full bibliography for 1517217.cif.'
_cod_original_cell_volume 1812.7(4)
_cod_database_code 1517217

loop_
_symmetry_equiv_pos_site_id
_symmetry_equiv_pos_as_xyz
1 +X,+Y,+Z
2 1/2-X,1/2+Y,1/2-Z
3 -X,-Y,-Z
4 1/2+X,1/2-Y,1/2+Z

loop_
_atom_site_label
_atom_site_type_symbol
_atom_site_fract_x
_atom_site_fract_y
_atom_site_fract_z
_atom_site_U_iso_or_equiv
_atom_site_adp_type
_atom_site_occupancy
_atom_site_symmetry_multiplicity
_atom_site_calc_flag
_atom_site_refinement_flags
O1 O 0.20985(6) 0.86412(13) 0.26226(4) 0.0310(2) Uani 1.0 4 d .
O3 O 0.42909(9) 1.21573(16) 0.62866(5) 0.0461(3) Uani 1.0 4 d .
O10 O 0.44788(8) 1.42780(14) 0.55164(6) 0.0447(3) Uani 1.0 4 d .
N7 N 0.42406(8) 1.26421(15) 0.56797(6) 0.0302(3) Uani 1.0 4 d .
N28 N 0.20649(7) 0.72350(14) 0.30592(5) 0.0231(2) Uani 1.0 4 d .
C2 C 0.12251(8) 0.47373(17) 0.36105(6) 0.0216(3) Uani 1.0 4 d .
C5 C 0.30354(8) 0.67489(18) 0.35425(6) 0.0250(3) Uani 1.0 4 d .
C6 C 0.09936(9) 0.3654(2) 0.47288(6) 0.0307(3) Uani 1.0 4 d .
C8 C 0.03279(8) 0.69987(17) 0.26242(6) 0.0242(3) Uani 1.0 4 d .
C9 C 0.12376(8) 0.63457(16) 0.30966(6) 0.0221(3) Uani 1.0 4 d .
C11 C 0.39686(9) 1.16021(18) 0.44424(6) 0.0279(3) Uani 1.0 4 d .
C12 C 0.10580(9) 0.51613(18) 0.42653(6) 0.0272(3) Uani 1.0 4 d .
C13 C 0.33371(8) 0.83413(17) 0.40937(6) 0.0232(3) Uani 1.0 4 d .
C14 C 0.32716(8) 0.79784(18) 0.47777(6) 0.0260(3) Uani 1.0 4 d .
C15 C -0.16217(9) 0.85541(19) 0.17742(6) 0.0279(3) Uani 1.0 4 d .
C16 C -0.14851(8) 0.67079(18) 0.21047(6) 0.0249(3) Uani 1.0 4 d .
C17 C -0.05421(8) 0.60998(18) 0.25677(6) 0.0250(3) Uani 1.0 4 d .
C18 C 0.12323(10) 0.12782(19) 0.38906(7) 0.0346(3) Uani 1.0 4 d .
C19 C 0.36829(9) 1.01675(19) 0.39300(6) 0.0276(3) Uani 1.0 4 d .
C20 C -0.22816(9) 0.5403(2) 0.19865(6) 0.0308(3) Uani 1.0 4 d .
C21 C 0.35518(9) 0.93930(18) 0.52950(6) 0.0276(3) Uani 1.0 4 d .
C22 C 0.13120(9) 0.27794(18) 0.34284(7) 0.0304(3) Uani 1.0 4 d .
C23 C 0.38989(8) 1.11783(17) 0.51179(6) 0.0250(3) Uani 1.0 4 d .
C24 C 0.10813(9) 0.17114(19) 0.45418(7) 0.0307(3) Uani 1.0 4 d .
C25 C -0.33096(10) 0.7739(3) 0.12224(7) 0.0380(4) Uani 1.0 4 d .
C26 C -0.31860(10) 0.5920(3) 0.15492(7) 0.0377(4) Uani 1.0 4 d .
C27 C -0.25275(9) 0.9052(2) 0.13345(7) 0.0336(3) Uani 1.0 4 d .
H5A H 0.3539 0.6629 0.3271 0.0300 Uiso 1.0 4 calc R
H5B H 0.2991 0.5469 0.3774 0.0300 Uiso 1.0 4 calc R
H6 H 0.0889 0.3958 0.5176 0.0368 Uiso 1.0 4 calc R
H8 H 0.0347 0.8121 0.2339 0.0291 Uiso 1.0 4 calc R
H11 H 0.4206 1.2844 0.4334 0.0335 Uiso 1.0 4 calc R
H12 H 0.0988 0.6492 0.4395 0.0326 Uiso 1.0 4 calc R
H14 H 0.3031 0.6743 0.4890 0.0312 Uiso 1.0 4 calc R
H15 H -0.1092 0.9467 0.1852 0.0335 Uiso 1.0 4 calc R
H17 H -0.0546 0.4972 0.2853 0.0300 Uiso 1.0 4 calc R
H18 H 0.1282 -0.0057 0.3758 0.0415 Uiso 1.0 4 calc R
H19 H 0.3723 1.0428 0.3463 0.0331 Uiso 1.0 4 calc R
H20 H -0.2203 0.4149 0.2208 0.0369 Uiso 1.0 4 calc R
H21 H 0.3507 0.9144 0.5761 0.0331 Uiso 1.0 4 calc R
H22 H 0.1427 0.2466 0.2985 0.0364 Uiso 1.0 4 calc R
H24 H 0.1038 0.0680 0.4859 0.0369 Uiso 1.0 4 calc R
H25 H -0.3929 0.8089 0.0922 0.0456 Uiso 1.0 4 calc R
H26 H -0.3722 0.5021 0.1474 0.0452 Uiso 1.0 4 calc R
H27 H -0.2612 1.0300 0.1109 0.0404 Uiso 1.0 4 calc R

loop_
_atom_site_aniso_label
_atom_site_aniso_U_11
_atom_site_aniso_U_22
_atom_site_aniso_U_33
_atom_site_aniso_U_12
_atom_site_aniso_U_13
_atom_site_aniso_U_23
O1 0.0314(5) 0.0318(5) 0.0298(5) -0.0015(4) 0.0077(4) 0.0095(4)
O3 0.0674(8) 0.0391(6) 0.0312(6) -0.0058(5) 0.0111(5) -0.0040(5)
O10 0.0590(7) 0.0252(5) 0.0524(7) -0.0078(5) 0.0184(5) -0.0041(5)
N7 0.0284(6) 0.0259(6) 0.0365(6) 0.0021(4) 0.0084(5) -0.0013(5)
N28 0.0234(5) 0.0239(5) 0.0220(5) 0.0014(4) 0.0057(4) 0.0006(4)
C2 0.0176(5) 0.0234(6) 0.0229(6) 0.0014(4) 0.0031(4) 0.0004(5)
C5 0.0195(6) 0.0270(6) 0.0279(6) 0.0025(5) 0.0048(5) 0.0017(5)
C6 0.0310(7) 0.0383(7) 0.0216(6) -0.0053(6) 0.0045(5) -0.0017(5)
C8 0.0257(6) 0.0251(6) 0.0213(6) 0.0026(5) 0.0048(5) 0.0018(5)
C9 0.0234(6) 0.0217(6) 0.0212(6) 0.0022(5) 0.0059(5) -0.0016(5)
C11 0.0246(6) 0.0247(6) 0.0338(7) -0.0011(5) 0.0060(5) 0.0073(5)
C12 0.0308(7) 0.0256(6) 0.0248(6) -0.0024(5) 0.0060(5) -0.0044(5)
C13 0.0163(5) 0.0259(6) 0.0261(6) 0.0023(5) 0.0026(4) 0.0028(5)
C14 0.0237(6) 0.0251(6) 0.0281(6) -0.0018(5) 0.0046(5) 0.0055(5)
C15 0.0261(6) 0.0331(7) 0.0244(6) 0.0021(5) 0.0059(5) 0.0012(5)
C16 0.0226(6) 0.0341(7) 0.0184(5) 0.0025(5) 0.0061(5) -0.0002(5)
C17 0.0264(6) 0.0277(6) 0.0208(6) 0.0028(5) 0.0059(5) 0.0016(5)
C18 0.0383(8) 0.0224(6) 0.0454(8) 0.0056(5) 0.0150(6) 0.0020(6)
C19 0.0259(6) 0.0322(7) 0.0248(6) -0.0021(5) 0.0065(5) 0.0065(5)
C20 0.0278(7) 0.0387(7) 0.0261(6) -0.0020(5) 0.0073(5) 0.0048(6)
C21 0.0278(6) 0.0301(7) 0.0250(6) -0.0008(5) 0.0068(5) 0.0048(5)
C22 0.0358(7) 0.0276(7) 0.0305(7) 0.0046(5) 0.0135(6) -0.0023(5)
C23 0.0199(6) 0.0247(6) 0.0293(6) 0.0025(5) 0.0039(5) 0.0009(5)
C24 0.0259(6) 0.0322(7) 0.0327(7) 0.0011(5) 0.0047(5) 0.0114(6)
C25 0.0250(7) 0.0564(9) 0.0293(7) 0.0063(6) 0.0005(5) 0.0044(6)
C26 0.0246(7) 0.0542(9) 0.0326(7) -0.0060(6) 0.0042(5) 0.0022(7)
C27 0.0325(7) 0.0388(8) 0.0282(7) 0.0083(6) 0.0049(5) 0.0057(6)

loop_
_atom_type_symbol
_atom_type_description
_atom_type_scat_dispersion_real
_atom_type_scat_dispersion_imag
_atom_type_scat_source
C C 0.0033 0.0016
;
International Tables for Crystallography
(1992, Vol. C, Tables 4.2.6.8 and 6.1.1.4)
;
H H 0.0000 0.0000
;
International Tables for Crystallography
(1992, Vol. C, Table 6.1.1.4)
;
N N 0.0061 0.0033
;
International Tables for Crystallography
(1992, Vol. C, Tables 4.2.6.8 and 6.1.1.4)
;
O O 0.0106 0.0060
;
International Tables for Crystallography
(1992, Vol. C, Tables 4.2.6.8 and 6.1.1.4)
;

loop_
_geom_angle_atom_site_label_1
_geom_angle_atom_site_label_2
_geom_angle_atom_site_label_3
_geom_angle
_geom_angle_publ_flag
O3 N7 O10 123.14(12) yes
O3 N7 C23 118.62(11) yes
O10 N7 C23 118.22(12) yes
O1 N28 C5 114.10(10) yes
O1 N28 C9 123.42(9) yes
C5 N28 C9 122.43(10) yes
C9 C2 C12 120.54(11) yes
C9 C2 C22 120.57(12) yes
C12 C2 C22 118.75(12) yes
N28 C5 C13 110.24(10) yes
C12 C6 C24 120.21(12) yes
C9 C8 C17 123.39(11) yes
N28 C9 C2 121.99(10) yes
N28 C9 C8 117.90(11) yes
C2 C9 C8 120.11(10) yes
C19 C11 C23 118.31(12) yes
C2 C12 C6 120.52(12) yes
C5 C13 C14 119.42(11) yes
C5 C13 C19 121.24(11) yes
C14 C13 C19 119.33(11) yes
C13 C14 C21 120.85(12) yes
C16 C15 C27 120.26(12) yes
C15 C16 C17 122.50(11) yes
C15 C16 C20 118.55(10) yes
C17 C16 C20 118.96(11) yes
C8 C17 C16 125.68(12) yes
C22 C18 C24 120.49(13) yes
C11 C19 C13 120.59(12) yes
C16 C20 C26 120.73(13) yes
C14 C21 C23 118.43(12) yes
C2 C22 C18 120.41(13) yes
N7 C23 C11 119.41(11) yes
N7 C23 C21 118.07(11) yes
C11 C23 C21 122.48(11) yes
C6 C24 C18 119.62(13) yes
C26 C25 C27 119.84(12) yes
C20 C26 C25 120.18(13) yes
C15 C27 C25 120.43(13) yes
N28 C5 H5A 109.617 no
N28 C5 H5B 109.604 no
C13 C5 H5A 109.609 no
C13 C5 H5B 109.599 no
H5A C5 H5B 108.136 no
C12 C6 H6 119.892 no
C24 C6 H6 119.899 no
C9 C8 H8 118.304 no
C17 C8 H8 118.303 no
C19 C11 H11 120.838 no
C23 C11 H11 120.852 no
C2 C12 H12 119.751 no
C6 C12 H12 119.734 no
C13 C14 H14 119.573 no
C21 C14 H14 119.574 no
C16 C15 H15 119.867 no
C27 C15 H15 119.869 no
C8 C17 H17 117.156 no
C16 C17 H17 117.163 no
C22 C18 H18 119.767 no
C24 C18 H18 119.746 no
C11 C19 H19 119.707 no
C13 C19 H19 119.701 no
C16 C20 H20 119.634 no
C26 C20 H20 119.633 no
C14 C21 H21 120.785 no
C23 C21 H21 120.783 no
C2 C22 H22 119.800 no
C18 C22 H22 119.794 no
C6 C24 H24 120.185 no
C18 C24 H24 120.192 no
C26 C25 H25 120.084 no
C27 C25 H25 120.079 no
C20 C26 H26 119.910 no
C25 C26 H26 119.910 no
C15 C27 H27 119.778 no
C25 C27 H27 119.789 no

loop_
_geom_bond_atom_site_label_1
_geom_bond_atom_site_label_2
_geom_bond_distance
_geom_bond_publ_flag
O1 N28 1.2927(13) yes
O3 N7 1.2234(16) yes
O10 N7 1.2252(15) yes
N7 C23 1.4741(16) yes
N28 C5 1.4890(14) yes
N28 C9 1.3260(16) yes
C2 C9 1.4909(17) yes
C2 C12 1.3959(18) yes
C2 C22 1.3894(17) yes
C5 C13 1.5143(17) yes
C6 C12 1.3885(18) yes
C6 C24 1.3822(19) yes
C8 C9 1.4471(15) yes
C8 C17 1.3435(17) yes
C11 C19 1.3865(17) yes
C11 C23 1.3869(18) yes
C13 C14 1.3935(18) yes
C13 C19 1.3975(18) yes
C14 C21 1.3826(17) yes
C15 C16 1.4025(18) yes
C15 C27 1.3877(16) yes
C16 C17 1.4648(15) yes
C16 C20 1.3985(18) yes
C18 C22 1.3886(19) yes
C18 C24 1.381(2) yes
C20 C26 1.3876(17) yes
C21 C23 1.3825(18) yes
C25 C26 1.383(3) yes
C25 C27 1.387(2) yes
C5 H5A 0.990 no
C5 H5B 0.990 no
C6 H6 0.950 no
C8 H8 0.950 no
C11 H11 0.950 no
C12 H12 0.950 no
C14 H14 0.950 no
C15 H15 0.950 no
C17 H17 0.950 no
C18 H18 0.950 no
C19 H19 0.950 no
C20 H20 0.950 no
C21 H21 0.950 no
C22 H22 0.950 no
C24 H24 0.950 no
C25 H25 0.950 no
C26 H26 0.950 no
C27 H27 0.950 no

loop_
_geom_contact_atom_site_label_1
_geom_contact_atom_site_label_2
_geom_contact_distance
_geom_contact_publ_flag
_geom_contact_site_symmetry_2
O1 C8 2.7225(15) no .
O1 C13 2.9863(13) no .
O1 C19 3.1248(14) no .
O3 C11 3.5622(16) no .
O3 C21 2.7179(16) no .
O10 C11 2.7418(16) no .
O10 C21 3.5477(16) no .
N28 C12 3.3590(18) no .
N28 C14 3.4182(15) no .
N28 C19 3.1777(15) no .
N28 C22 3.3421(17) no .
C2 C5 2.9149(17) no .
C2 C17 2.9428(15) no .
C2 C24 2.7928(19) no .
C5 C12 3.5843(19) no .
C5 C22 3.5884(18) no .
C6 C22 2.769(2) no .
C8 C12 3.3723(17) no .
C8 C15 3.0160(16) no .
C8 C22 3.3932(17) no .
C9 C13 3.3851(15) no .
C11 C14 2.7859(18) no .
C12 C14 3.5694(17) no .
C12 C17 3.5837(16) no .
C12 C18 2.7637(19) no .
C13 C23 2.7555(16) no .
C15 C26 2.778(2) no .
C16 C25 2.7974(17) no .
C17 C22 3.5357(17) no .
C19 C21 2.7873(18) no .
C20 C27 2.770(2) no .
O1 N28 3.1483(14) no 2_555
O1 C5 3.0858(15) no 2_555
O1 C9 3.5311(16) no 2_555
O1 C18 3.5240(18) no 1_565
O1 C22 3.5344(17) no 1_565
O1 C22 3.4488(18) no 2_555
O3 C15 3.4122(18) no 4_575
O3 C16 3.3959(18) no 4_565
O3 C17 3.3163(16) no 4_565
O3 C19 3.3691(19) no 3_676
O3 C20 3.3613(19) no 4_565
O10 O10 2.9518(18) no 3_686
O10 C5 3.5825(15) no 3_676
O10 C11 3.5321(17) no 3_686
O10 C13 3.4573(16) no 3_676
O10 C14 3.1706(16) no 1_565
O10 C15 3.5471(19) no 4_575
N7 C13 3.3801(17) no 3_676
N7 C19 3.4037(17) no 3_676
N28 O1 3.1483(14) no 2_545
N28 C18 3.5389(18) no 1_565
C5 O1 3.0858(15) no 2_545
C5 O10 3.5825(15) no 3_676
C9 O1 3.5311(16) no 2_545
C11 O10 3.5321(17) no 3_686
C11 C21 3.4518(18) no 3_676
C11 C23 3.4578(17) no 3_676
C13 O10 3.4573(16) no 3_676
C13 N7 3.3801(17) no 3_676
C13 C18 3.5006(18) no 1_565
C14 O10 3.1706(16) no 1_545
C15 O3 3.4122(18) no 4_474
C15 O10 3.5471(19) no 4_474
C15 C20 3.430(2) no 2_455
C15 C21 3.5893(18) no 4_464
C16 O3 3.3959(18) no 4_464
C17 O3 3.3163(16) no 4_464
C18 O1 3.5240(18) no 1_545
C18 N28 3.5389(18) no 1_545
C18 C13 3.5006(18) no 1_545
C18 C19 3.500(2) no 1_545
C19 O3 3.3691(19) no 3_676
C19 N7 3.4037(17) no 3_676
C19 C18 3.500(2) no 1_565
C19 C23 3.5584(16) no 3_676
C20 O3 3.3613(19) no 4_464
C20 C15 3.430(2) no 2_445
C20 C27 3.502(2) no 2_445
C21 C11 3.4518(18) no 3_676
C21 C15 3.5893(18) no 4_565
C22 O1 3.5344(17) no 1_545
C22 O1 3.4488(18) no 2_545
C23 C11 3.4578(17) no 3_676
C23 C19 3.5584(16) no 3_676
C27 C20 3.502(2) no 2_455
O1 H5A 2.5070 no .
O1 H5B 3.1485 no .
O1 H8 2.4050 no .
O1 H19 2.7400 no .
O3 H21 2.4269 no .
O10 H11 2.4625 no .
N7 H11 2.6404 no .
N7 H21 2.6082 no .
N28 H8 2.5425 no .
N28 H12 3.3807 no .
N28 H14 3.5324 no .
N28 H19 3.1316 no .
N28 H22 3.3515 no .
C2 H5B 2.4667 no .
C2 H6 3.2732 no .
C2 H8 3.3916 no .
C2 H14 3.3782 no .
C2 H17 2.5617 no .
C2 H18 3.2655 no .
C5 H14 2.6526 no .
C5 H19 2.6949 no .
C6 H14 3.4939 no .
C6 H18 3.2461 no .
C8 H12 3.3906 no .
C8 H15 2.7508 no .
C8 H22 3.4342 no .
C9 H5A 3.1653 no .
C9 H5B 2.5566 no .
C9 H12 2.6655 no .
C9 H17 2.5991 no .
C9 H22 2.6610 no .
C11 H21 3.2826 no .
C12 H5B 3.1048 no .
C12 H14 2.9354 no .
C12 H17 3.1093 no .
C12 H22 3.2574 no .
C12 H24 3.2604 no .
C13 H11 3.2796 no .
C13 H21 3.2749 no .
C14 H5A 3.2127 no .
C14 H5B 2.5626 no .
C14 H12 3.2611 no .
C14 H19 3.2663 no .
C15 H8 2.7214 no .
C15 H17 3.3297 no .
C15 H20 3.2678 no .
C15 H25 3.2652 no .
C16 H8 2.6718 no .
C16 H26 3.2771 no .
C16 H27 3.2758 no .
C17 H15 2.6942 no .
C17 H20 2.6175 no .
C18 H6 3.2470 no .
C19 H5A 2.7123 no .
C19 H5B 3.3249 no .
C19 H14 3.2662 no .
C20 H15 3.2685 no .
C20 H17 2.6149 no .
C20 H25 3.2591 no .
C21 H11 3.2823 no .
C22 H5B 2.9216 no .
C22 H12 3.2562 no .
C22 H17 2.9677 no .
C22 H24 3.2625 no .
C23 H14 3.2355 no .
C23 H19 3.2423 no .
C24 H12 3.2567 no .
C24 H22 3.2589 no .
C25 H15 3.2637 no .
C25 H20 3.2557 no .
C26 H27 3.2533 no .
C27 H26 3.2548 no .
H5A H14 3.4342 no .
H5A H19 2.6093 no .
H5B H12 3.4038 no .
H5B H14 2.3475 no .
H5B H22 3.1096 no .
H6 H12 2.3331 no .
H6 H24 2.3334 no .
H8 H15 2.2040 no .
H8 H17 2.7911 no .
H11 H19 2.3443 no .
H12 H14 2.7914 no .
H12 H17 3.4098 no .
H14 H21 2.3378 no .
H15 H27 2.3327 no .
H17 H20 2.4171 no .
H17 H22 3.2020 no .
H18 H22 2.3323 no .
H18 H24 2.3306 no .
H20 H26 2.3311 no .
H25 H26 2.3326 no .
H25 H27 2.3354 no .
O1 H5A 2.6863 no 2_555
O1 H5B 2.9882 no 2_555
O1 H18 2.8921 no 1_565
O1 H19 3.0681 no 2_545
O1 H22 2.9102 no 1_565
O1 H22 2.7533 no 2_555
O3 H5A 3.0607 no 3_676
O3 H15 2.6590 no 4_575
O3 H17 3.3590 no 4_565
O3 H19 3.2243 no 3_676
O3 H20 3.2188 no 4_565
O3 H27 3.1236 no 4_575
O10 H5A 3.2362 no 3_676
O10 H5B 3.4767 no 3_676
O10 H11 2.6516 no 3_686
O10 H14 2.6806 no 1_565
O10 H15 3.0529 no 4_575
O10 H27 3.4282 no 4_575
N7 H5A 3.3135 no 3_676
N7 H14 3.4229 no 1_565
N7 H15 3.1497 no 4_575
N7 H19 3.5961 no 3_676
N7 H27 3.2426 no 4_575
N28 H18 2.6890 no 1_565
N28 H19 3.1686 no 2_545
N28 H22 3.3008 no 2_555
C2 H18 3.5442 no 1_565
C5 H11 3.2957 no 1_545
C5 H18 3.3836 no 1_565
C5 H22 3.3124 no 2_555
C6 H6 3.1433 no 3_566
C6 H25 2.8836 no 2_445
C6 H25 3.2062 no 4_565
C6 H27 3.0065 no 4_565
C8 H18 3.0439 no 1_565
C8 H19 2.9857 no 2_545
C9 H18 2.7601 no 1_565
C9 H19 3.1459 no 2_545
C11 H5B 3.0970 no 1_565
C12 H6 3.2441 no 3_566
C12 H18 3.4327 no 1_565
C12 H25 3.2374 no 2_445
C12 H25 3.4643 no 4_565
C13 H18 2.9953 no 1_565
C14 H11 3.5754 no 3_676
C14 H18 3.2841 no 1_565
C15 H20 2.9229 no 2_455
C15 H21 2.7454 no 4_464
C15 H26 3.5025 no 2_455
C16 H20 3.0339 no 2_455
C16 H21 2.7030 no 4_464
C16 H26 3.5428 no 2_455
C17 H21 3.4734 no 4_464
C17 H26 3.5603 no 2_455
C18 H12 3.4385 no 1_545
C18 H25 3.5609 no 2_445
C18 H26 3.5174 no 2_445
C19 H18 3.3022 no 1_565
C19 H22 3.5993 no 1_565
C20 H20 3.1733 no 2_455
C20 H21 2.9092 no 4_464
C21 H11 3.4020 no 3_676
C21 H24 3.5231 no 1_565
C22 H5A 3.4904 no 2_545
C24 H12 3.5537 no 1_545
C24 H25 3.0725 no 2_445
C24 H26 3.5983 no 2_445
C25 H6 3.0608 no 4_464
C25 H12 3.5209 no 4_464
C25 H17 3.1054 no 2_455
C25 H20 3.1394 no 2_455
C25 H21 3.1785 no 4_464
C25 H24 3.4906 no 4_454
C26 H20 3.2263 no 2_455
C26 H21 3.1439 no 4_464
C26 H24 3.4067 no 4_454
C27 H6 3.0686 no 4_464
C27 H14 3.1775 no 4_464
C27 H17 3.5224 no 2_455
C27 H20 2.9854 no 2_455
C27 H21 2.9833 no 4_464
H5A O1 2.6863 no 2_545
H5A O3 3.0607 no 3_676
H5A O10 3.2362 no 3_676
H5A N7 3.3135 no 3_676
H5A C22 3.4904 no 2_555
H5A H8 3.2387 no 2_545
H5A H11 3.2959 no 1_545
H5A H22 2.5479 no 2_555
H5B O1 2.9882 no 2_545
H5B O10 3.4767 no 3_676
H5B C11 3.0970 no 1_545
H5B H11 2.5198 no 1_545
H6 C6 3.1433 no 3_566
H6 C12 3.2441 no 3_566
H6 C25 3.0608 no 4_565
H6 C27 3.0686 no 4_565
H6 H6 2.7986 no 3_566
H6 H12 2.9743 no 3_566
H6 H25 3.0979 no 2_445
H6 H25 2.4592 no 4_565
H6 H27 2.4712 no 4_565
H8 H5A 3.2387 no 2_555
H8 H11 3.5061 no 2_545
H8 H18 3.0344 no 1_565
H8 H19 2.9273 no 2_545
H8 H22 3.4114 no 1_565
H11 O10 2.6516 no 3_686
H11 C5 3.2957 no 1_565
H11 C14 3.5754 no 3_676
H11 C21 3.4020 no 3_676
H11 H5A 3.2959 no 1_565
H11 H5B 2.5198 no 1_565
H11 H8 3.5061 no 2_555
H11 H14 3.4379 no 1_565
H11 H21 3.5270 no 3_676
H12 C18 3.4385 no 1_565
H12 C24 3.5537 no 1_565
H12 C25 3.5209 no 4_565
H12 H6 2.9743 no 3_566
H12 H18 2.7359 no 1_565
H12 H24 2.9811 no 1_565
H12 H25 2.9904 no 4_565
H14 O10 2.6806 no 1_545
H14 N7 3.4229 no 1_545
H14 C27 3.1775 no 4_565
H14 H11 3.4379 no 1_545
H14 H18 3.5998 no 1_565
H14 H27 3.0938 no 4_565
H15 O3 2.6590 no 4_474
H15 O10 3.0529 no 4_474
H15 N7 3.1497 no 4_474
H15 H20 3.3767 no 2_455
H15 H21 3.2128 no 4_464
H15 H26 3.3894 no 2_455
H17 O3 3.3590 no 4_464
H17 C25 3.1054 no 2_445
H17 C27 3.5224 no 2_445
H17 H25 2.9793 no 2_445
H18 O1 2.8921 no 1_545
H18 N28 2.6890 no 1_545
H18 C2 3.5442 no 1_545
H18 C5 3.3836 no 1_545
H18 C8 3.0439 no 1_545
H18 C9 2.7601 no 1_545
H18 C12 3.4327 no 1_545
H18 C13 2.9953 no 1_545
H18 C14 3.2841 no 1_545
H18 C19 3.3022 no 1_545
H18 H8 3.0344 no 1_545
H18 H12 2.7359 no 1_545
H18 H14 3.5998 no 1_545
H18 H26 3.5042 no 2_445
H19 O1 3.0681 no 2_555
H19 O3 3.2243 no 3_676
H19 N7 3.5961 no 3_676
H19 N28 3.1686 no 2_555
H19 C8 2.9857 no 2_555
H19 C9 3.1459 no 2_555
H19 H8 2.9273 no 2_555
H19 H22 3.4126 no 1_565
H19 H22 3.4507 no 2_555
H20 O3 3.2188 no 4_464
H20 C15 2.9229 no 2_445
H20 C16 3.0339 no 2_445
H20 C20 3.1733 no 2_445
H20 C25 3.1394 no 2_445
H20 C26 3.2263 no 2_445
H20 C27 2.9854 no 2_445
H20 H15 3.3767 no 2_445
H20 H21 3.4429 no 4_464
H20 H27 3.3476 no 1_545
H20 H27 3.4746 no 2_445
H21 C15 2.7454 no 4_565
H21 C16 2.7030 no 4_565
H21 C17 3.4734 no 4_565
H21 C20 2.9092 no 4_565
H21 C25 3.1785 no 4_565
H21 C26 3.1439 no 4_565
H21 C27 2.9833 no 4_565
H21 H11 3.5270 no 3_676
H21 H15 3.2128 no 4_565
H21 H20 3.4429 no 4_565
H21 H27 3.5449 no 4_565
H22 O1 2.9102 no 1_545
H22 O1 2.7533 no 2_545
H22 N28 3.3008 no 2_545
H22 C5 3.3124 no 2_545
H22 C19 3.5993 no 1_545
H22 H5A 2.5479 no 2_545
H22 H8 3.4114 no 1_545
H22 H19 3.4126 no 1_545
H22 H19 3.4507 no 2_545
H24 C21 3.5231 no 1_545
H24 C25 3.4906 no 4_555
H24 C26 3.4067 no 4_555
H24 H12 2.9811 no 1_545
H24 H24 3.2314 no 3_556
H24 H25 3.3923 no 2_445
H24 H25 3.2963 no 4_555
H24 H26 3.1462 no 4_555
H25 C6 2.8836 no 2_455
H25 C6 3.2062 no 4_464
H25 C12 3.2374 no 2_455
H25 C12 3.4643 no 4_464
H25 C18 3.5609 no 2_455
H25 C24 3.0725 no 2_455
H25 H6 3.0979 no 2_455
H25 H6 2.4592 no 4_464
H25 H12 2.9904 no 4_464
H25 H17 2.9793 no 2_455
H25 H24 3.3923 no 2_455
H25 H24 3.2963 no 4_454
H26 C15 3.5025 no 2_445
H26 C16 3.5428 no 2_445
H26 C17 3.5603 no 2_445
H26 C18 3.5174 no 2_455
H26 C24 3.5983 no 2_455
H26 H15 3.3894 no 2_445
H26 H18 3.5042 no 2_455
H26 H24 3.1462 no 4_454
H27 O3 3.1236 no 4_474
H27 O10 3.4282 no 4_474
H27 N7 3.2426 no 4_474
H27 C6 3.0065 no 4_464
H27 H6 2.4712 no 4_464
H27 H14 3.0938 no 4_464
H27 H20 3.3476 no 1_565
H27 H20 3.4746 no 2_455
H27 H21 3.5449 no 4_464

loop_
_geom_torsion_atom_site_label_1
_geom_torsion_atom_site_label_2
_geom_torsion_atom_site_label_3
_geom_torsion_atom_site_label_4
_geom_torsion
_geom_torsion_publ_flag
O3 N7 C23 C11 -170.91(11) no
O3 N7 C23 C21 6.77(16) no
O10 N7 C23 C11 7.72(16) no
O10 N7 C23 C21 -174.60(10) no
O1 N28 C5 C13 73.56(12) no
O1 N28 C9 C2 -179.55(9) no
O1 N28 C9 C8 -0.28(17) no
C5 N28 C9 C2 -2.27(17) no
C5 N28 C9 C8 177.00(9) no
C9 N28 C5 C13 -103.95(12) no
C9 C2 C12 C6 176.51(9) no
C12 C2 C9 N28 93.10(14) no
C12 C2 C9 C8 -86.15(13) no
C9 C2 C22 C18 -175.56(9) no
C22 C2 C9 N28 -91.34(13) no
C22 C2 C9 C8 89.41(14) no
C12 C2 C22 C18 0.08(16) no
C22 C2 C12 C6 0.87(16) no
N28 C5 C13 C14 105.26(11) no
N28 C5 C13 C19 -74.92(13) no
C12 C6 C24 C18 -0.08(17) no
C24 C6 C12 C2 -0.88(17) no
C9 C8 C17 C16 179.34(11) no
C17 C8 C9 N28 173.77(11) no
C17 C8 C9 C2 -6.94(18) no
C19 C11 C23 N7 177.19(10) no
C19 C11 C23 C21 -0.38(17) no
C23 C11 C19 C13 -0.20(18) no
C5 C13 C14 C21 179.26(9) no
C5 C13 C19 C11 -179.15(9) no
C14 C13 C19 C11 0.66(17) no
C19 C13 C14 C21 -0.56(16) no
C13 C14 C21 C23 0.00(17) no
C16 C15 C27 C25 0.6(2) no
C27 C15 C16 C17 179.35(11) no
C27 C15 C16 C20 -0.68(19) no
C15 C16 C17 C8 -14.0(2) no
C15 C16 C20 C26 0.30(19) no
C17 C16 C20 C26 -179.73(11) no
C20 C16 C17 C8 166.06(11) no
C22 C18 C24 C6 1.03(18) no
C24 C18 C22 C2 -1.04(18) no
C16 C20 C26 C25 0.2(2) no
C14 C21 C23 N7 -177.12(10) no
C14 C21 C23 C11 0.48(17) no
C26 C25 C27 C15 -0.2(3) no
C27 C25 C26 C20 -0.2(3) no
